data_4314746
loop_
_publ_author_name
'Jun Wang'
'Mark P. Schopfer'
'Simona C. Puiu'
'Amy A. N. Sarjeant'
'Kenneth D. Karlin'

_publ_section_title
;
 Reductive Coupling of Nitrogen Monoxide (.NO) Facilitated by Heme/Copper
 Complexes
;
_journal_name_full 'Inorganic Chemistry'
_journal_page_first 1404
_journal_page_last 1419
_journal_paper_doi 10.1021/ic901431r
_journal_volume 49
_journal_year 2010
_chemical_formula_moiety 'C52 H36 F8 Fe N4 O2, 2(C4 H8 O), F6 Sb'
_chemical_formula_sum 'C60 H52 F14 Fe N4 O4 Sb'
_chemical_formula_weight 1336.67
_chemical_name_systematic
; 
 ? 
;
_space_group_IT_number 11
_symmetry_cell_setting monoclinic
_symmetry_space_group_name_Hall '-P 2yb'
_symmetry_space_group_name_H-M 'P 1 21/m 1'
_atom_sites_solution_hydrogens geom
_atom_sites_solution_primary direct
_atom_sites_solution_secondary difmap
_audit_creation_date
;
'Tue Dec 11 11:06:54 2007'
;
_audit_creation_method SHELXL-97
_cell_angle_alpha 90.00
_cell_angle_beta 102.782(2)
_cell_angle_gamma 90.00
_cell_formula_units_Z 2
_cell_length_a 10.0838(2)
_cell_length_b 28.9427(6)
_cell_length_c 11.7757(3)
_cell_measurement_reflns_used 20714
_cell_measurement_temperature 110
_cell_measurement_theta_max 30.8812
_cell_measurement_theta_min 3.8064
_cell_volume 3351.60(13)
_computing_cell_refinement 'Oxford Diffraction CrysAlis RED'
_computing_data_collection 'Oxford Diffraction CrysAlis CCD'
_computing_data_reduction 'Oxford Diffraction CrysAlis RED'
_computing_molecular_graphics 'Sheldrick, G.M. (2000). SHELXTL v6.10.'
_computing_publication_material 'Sheldrick, G.M. (2000). SHELXTL v6.10.'
_computing_structure_refinement 'Sheldrick, G.M. (2000). SHELXTL v6.10.'
_computing_structure_solution 'Sheldrick, G.M. (2000). SHELXTL v6.10.'
_diffrn_ambient_temperature 110
_diffrn_detector_area_resol_mean 15.9890
_diffrn_measured_fraction_theta_full 0.995
_diffrn_measured_fraction_theta_max 0.995
_diffrn_measurement_details 'see scan set'
_diffrn_measurement_device Kappa
_diffrn_measurement_device_type Xcalibur3
_diffrn_measurement_method ' omega phi scans'
_diffrn_orient_matrix_UB_11 -0.0539797764
_diffrn_orient_matrix_UB_12 -0.0032648979
_diffrn_orient_matrix_UB_13 -0.0493034693
_diffrn_orient_matrix_UB_21 -0.0123447278
_diffrn_orient_matrix_UB_22 0.0241294624
_diffrn_orient_matrix_UB_23 -0.0025723591
_diffrn_orient_matrix_UB_31 0.0461352166
_diffrn_orient_matrix_UB_32 0.0026085963
_diffrn_orient_matrix_UB_33 -0.0370714845
_diffrn_radiation_monochromator graphite
_diffrn_radiation_source 'Enhance (Mo) X-ray Source'
_diffrn_radiation_type 'Mo K\a'
_diffrn_radiation_wavelength 0.71073
_diffrn_reflns_av_R_equivalents 0.0471
_diffrn_reflns_av_sigmaI/netI 0.0419
_diffrn_reflns_limit_h_max 13
_diffrn_reflns_limit_h_min -13
_diffrn_reflns_limit_k_max 39
_diffrn_reflns_limit_k_min -39
_diffrn_reflns_limit_l_max 16
_diffrn_reflns_limit_l_min -16
_diffrn_reflns_number 44874
_diffrn_reflns_resolution_max 0.73
_diffrn_reflns_theta_full 29.13
_diffrn_reflns_theta_max 29.13
_diffrn_reflns_theta_min 3.82
_diffrn_source_current 40
_diffrn_source_power 2
_diffrn_source_voltage 50
_diffrn_standards_interval_count 2
_diffrn_standards_interval_time 50
_exptl_absorpt_coefficient_mu 0.702
_exptl_absorpt_correction_T_max 0.910
_exptl_absorpt_correction_T_min 0.715
_exptl_absorpt_correction_type analytical
_exptl_absorpt_process_details
;
CrysAlis RED, Oxford Diffraction Ltd.,
Version 1.171.32.4 (release 27-04-2006 CrysAlis171 .NET)
(compiled Apr 27 2007,17:53:11)
Analytical numeric absorption correction using a multifaceted crystal
            model based on expressions derived by R.C. Clark & J.S. Reid.
(Clark, R. C. & Reid, J. S. (1995). Acta Cryst. A51, 887-897)
;
_exptl_crystal_colour red-orange
_exptl_crystal_density_diffrn 1.324
_exptl_crystal_density_method 'not measured'
_exptl_crystal_description prism
_exptl_crystal_F_000 1350
_exptl_crystal_size_max 0.8512
_exptl_crystal_size_mid 0.3479
_exptl_crystal_size_min 0.1684
_platon_squeeze_details
;
;
_refine_diff_density_max 0.988
_refine_diff_density_min -2.267
_refine_diff_density_rms 0.132
_refine_ls_extinction_method none
_refine_ls_goodness_of_fit_ref 1.164
_refine_ls_hydrogen_treatment constr
_refine_ls_matrix_type full
_refine_ls_number_parameters 388
_refine_ls_number_reflns 9137
_refine_ls_number_restraints 0
_refine_ls_restrained_S_all 1.164
_refine_ls_R_factor_all 0.0828
_refine_ls_R_factor_gt 0.0677
_refine_ls_shift/su_max 0.000
_refine_ls_shift/su_mean 0.000
_refine_ls_structure_factor_coef Fsqd
_refine_ls_weighting_details 'calc w=1/[\s^2^(Fo^2^)+(0.0484P)^2^+18.3351P] where P=(Fo^2^+2Fc^2^)/3'
_refine_ls_weighting_scheme calc
_refine_ls_wR_factor_gt 0.1736
_refine_ls_wR_factor_ref 0.1785
_reflns_number_gt 7395
_reflns_number_total 9137
_reflns_threshold_expression >2sigma(I)
_cod_data_source_file ic901431r_si_002.cif
_cod_data_source_block x0414
_cod_depositor_comments
;
The following automatic conversions were performed:

'_symmetry_cell_setting' value 'Monoclinic' changed to 'monoclinic'
according to the built-in table from CIF Core dictionary named
'cif_core.dic' version 2.4.1 from 2010-06-29.

Automatic conversion script
Id: cif_fix_values 1646 2011-03-28 12:23:43Z adriana 
;
_cod_database_code 4314746
_audit_creation_method_reference
;
CrysAlis RED, Oxford Diffraction Ltd.,
Version 1.171.32.4 (release 27-04-2006 CrysAlis171 .NET)
(compiled Apr 27 2007,17:53:11)
;
_computing_data_collection_reference
;
CrysAlis CCD, Oxford Diffraction Ltd.,
Version 1.171.32.4 (release 27-04-2006 CrysAlis171 .NET)
(compiled Apr 27 2007,17:53:11)
;
_computing_cell_refinment_reference
;
CrysAlis RED, Oxford Diffraction Ltd.,
Version 1.171.32.4 (release 27-04-2006 CrysAlis171 .NET)
(compiled Apr 27 2007,17:53:11)
;
_computing_data_reduction_reference
;
CrysAlis RED, Oxford Diffraction Ltd.,
Version 1.171.32.4 (release 27-04-2006 CrysAlis171 .NET)
(compiled Apr 27 2007,17:53:11)
;
_cell_measurement_resolution_max 0.69
_jhu_your_name_here 'Dr. Amy A Sarjeant'
_jhu_your_lab_here 'NCB 240'
_jhu_your_phone_number_here x6-8569
_jhu_your_email_here xray@jhu.edu
_jhu_institutional_source 'Karlin Lab'
_jhu_submitting_scientist 'Jun Wang'
_jhu_scientist_phone x6-7937
_jhu_scientist_email jun.wang@jhu.edu
_jhu_identifying_number x0414
_jhu_xray_labbook II-100
_jhu_crystalization_labbook p148
_jhu_crystalization_solvent 'Tetrahydrofuran, Pentane'
_jhu_crystalization_method
;
;
_jhu_diffraction_detector_distance 50
_jhu_quality_factor 3

loop_
_symmetry_equiv_pos_as_xyz
'x, y, z'
'-x, y+1/2, -z'
'-x, -y, -z'
'x, -y-1/2, z'

loop_
_atom_site_label
_atom_site_type_symbol
_atom_site_fract_x
_atom_site_fract_y
_atom_site_fract_z
_atom_site_U_iso_or_equiv
_atom_site_adp_type
_atom_site_occupancy
_atom_site_symmetry_multiplicity
_atom_site_calc_flag
_atom_site_refinement_flags
_atom_site_disorder_assembly
_atom_site_disorder_group
Fe1 Fe 0.5000 1.0000 0.5000 0.01844(18) Uani 1 2 d S . .
F1 F 0.3368(3) 0.84786(11) 0.7406(3) 0.0379(7) Uani 1 1 d . . .
F2 F 0.5878(3) 0.96722(10) 0.9555(2) 0.0362(7) Uani 1 1 d . . .
F3 F 0.7293(4) 0.85395(14) 0.2858(3) 0.0548(10) Uani 1 1 d . . .
F4 F 1.0152(3) 0.93804(13) 0.5804(3) 0.0457(8) Uani 1 1 d . . .
O1 O 0.3422(3) 0.96293(11) 0.3860(3) 0.0247(7) Uani 1 1 d . . .
N1 N 0.3812(4) 1.00360(12) 0.6185(3) 0.0186(7) Uani 1 1 d . . .
N2 N 0.5827(4) 0.94024(12) 0.5713(3) 0.0203(7) Uani 1 1 d . . .
C1 C 0.2831(4) 1.03609(15) 0.6245(3) 0.0201(8) Uani 1 1 d . . .
C2 C 0.2206(4) 1.02592(15) 0.7197(4) 0.0221(8) Uani 1 1 d . . .
H2A H 0.1492 1.0428 0.7414 0.027 Uiso 1 1 calc R . .
C3 C 0.2834(4) 0.98738(16) 0.7735(4) 0.0227(9) Uani 1 1 d . . .
H3A H 0.2654 0.9726 0.8405 0.027 Uiso 1 1 calc R . .
C4 C 0.3822(4) 0.97347(14) 0.7088(3) 0.0186(8) Uani 1 1 d . . .
C5 C 0.4662(4) 0.93462(14) 0.7348(3) 0.0191(8) Uani 1 1 d . . .
C6 C 0.5582(4) 0.91907(14) 0.6703(3) 0.0188(8) Uani 1 1 d . . .
C7 C 0.6450(5) 0.87954(15) 0.6998(4) 0.0230(9) Uani 1 1 d . . .
H7A H 0.6470 0.8590 0.7631 0.028 Uiso 1 1 calc R . .
C8 C 0.7240(5) 0.87701(16) 0.6198(4) 0.0257(9) Uani 1 1 d . . .
H8A H 0.7918 0.8545 0.6168 0.031 Uiso 1 1 calc R . .
C9 C 0.6850(5) 0.91506(15) 0.5405(4) 0.0214(8) Uani 1 1 d . . .
C10 C 0.7498(5) 0.92600(14) 0.4502(4) 0.0210(8) Uani 1 1 d . . .
C11 C 0.4604(4) 0.90854(15) 0.8431(3) 0.0194(8) Uani 1 1 d . . .
C12 C 0.3965(5) 0.86664(17) 0.8446(4) 0.0267(9) Uani 1 1 d . . .
C13 C 0.3915(5) 0.84263(17) 0.9452(4) 0.0289(10) Uani 1 1 d . . .
H13A H 0.3463 0.8137 0.9418 0.035 Uiso 1 1 calc R . .
C14 C 0.4537(5) 0.86191(19) 1.0501(4) 0.0320(11) Uani 1 1 d . . .
H14A H 0.4508 0.8462 1.1204 0.038 Uiso 1 1 calc R . .
C15 C 0.5200(5) 0.90358(18) 1.0546(4) 0.0303(10) Uani 1 1 d . . .
H15A H 0.5639 0.9166 1.1273 0.036 Uiso 1 1 calc R . .
C16 C 0.5217(5) 0.92611(16) 0.9517(4) 0.0257(9) Uani 1 1 d . . .
C17 C 0.8665(5) 0.89632(15) 0.4350(4) 0.0222(9) Uani 1 1 d . . .
C18 C 0.8537(6) 0.86107(18) 0.3544(4) 0.0332(11) Uani 1 1 d . . .
C19 C 0.9605(6) 0.8334(2) 0.3408(5) 0.0399(13) Uani 1 1 d . . .
H19A H 0.9474 0.8095 0.2841 0.048 Uiso 1 1 calc R . .
C20 C 1.0866(6) 0.8414(2) 0.4116(5) 0.0434(14) Uani 1 1 d . . .
H20A H 1.1610 0.8223 0.4042 0.052 Uiso 1 1 calc R . .
C21 C 1.1070(5) 0.8764(2) 0.4927(4) 0.0342(11) Uani 1 1 d . . .
H21A H 1.1945 0.8819 0.5406 0.041 Uiso 1 1 calc R . .
C22 C 0.9971(5) 0.90307(17) 0.5026(4) 0.0277(10) Uani 1 1 d . . .
C23 C 0.3614(5) 0.92374(16) 0.3136(4) 0.0279(9) Uani 1 1 d . . .
H23A H 0.3470 0.8942 0.3516 0.033 Uiso 1 1 calc R . .
H23B H 0.4542 0.9239 0.2986 0.033 Uiso 1 1 calc R . .
C24 C 0.2564(5) 0.93025(18) 0.2025(4) 0.0317(10) Uani 1 1 d . . .
H24A H 0.2331 0.9005 0.1613 0.038 Uiso 1 1 calc R . .
H24B H 0.2881 0.9523 0.1499 0.038 Uiso 1 1 calc R . .
C25 C 0.1360(5) 0.94964(17) 0.2457(4) 0.0283(10) Uani 1 1 d . . .
H25A H 0.0745 0.9673 0.1837 0.034 Uiso 1 1 calc R . .
H25B H 0.0838 0.9246 0.2731 0.034 Uiso 1 1 calc R . .
C26 C 0.2025(5) 0.98095(18) 0.3456(4) 0.0298(10) Uani 1 1 d . . .
H26A H 0.2044 1.0133 0.3187 0.036 Uiso 1 1 calc R . .
H26B H 0.1525 0.9798 0.4090 0.036 Uiso 1 1 calc R . .
Sb1 Sb 0.20816(4) 0.7500 0.15541(4) 0.02211(12) Uani 1 2 d S . .
F5 F 0.2087(6) 0.68606(12) 0.1566(4) 0.0756(15) Uani 1 1 d . . .
F8 F 0.2231(6) 0.7500 0.3160(4) 0.0508(13) Uani 1 2 d S . .
F7 F 0.0223(5) 0.7500 0.1406(6) 0.076(2) Uani 1 2 d S . .
F6 F 0.1925(7) 0.7500 -0.0047(4) 0.0580(15) Uani 1 2 d S . .
F9 F 0.3938(6) 0.7500 0.1694(7) 0.093(2) Uani 1 2 d S . .
O1S O 1.0209(5) 0.54982(15) 0.9140(5) 0.0547(12) Uani 1 1 d . . .
C1S C 0.8934(6) 0.55359(19) 0.9417(5) 0.0394(12) Uani 1 1 d . . .
H1SA H 0.8820 0.5293 0.9980 0.047 Uiso 1 1 calc R . .
H1SB H 0.8200 0.5503 0.8708 0.047 Uiso 1 1 calc R . .
C2S C 0.8888(6) 0.6009(2) 0.9942(5) 0.0422(13) Uani 1 1 d . . .
H2SA H 0.9291 0.6006 1.0789 0.051 Uiso 1 1 calc R . .
H2SB H 0.7945 0.6127 0.9808 0.051 Uiso 1 1 calc R . .
C3S C 0.9743(6) 0.6294(2) 0.9285(6) 0.0429(13) Uani 1 1 d . . .
H3SA H 0.9159 0.6469 0.8642 0.052 Uiso 1 1 calc R . .
H3SB H 1.0332 0.6514 0.9813 0.052 Uiso 1 1 calc R . .
C4S C 1.0568(8) 0.5945(2) 0.8829(7) 0.0553(17) Uani 1 1 d . . .
H4SA H 1.0405 0.5970 0.7971 0.066 Uiso 1 1 calc R . .
H4SB H 1.1547 0.6000 0.9158 0.066 Uiso 1 1 calc R . .

loop_
_atom_site_aniso_label
_atom_site_aniso_U_11
_atom_site_aniso_U_22
_atom_site_aniso_U_33
_atom_site_aniso_U_23
_atom_site_aniso_U_13
_atom_site_aniso_U_12
Fe1 0.0252(4) 0.0183(4) 0.0144(4) 0.0039(3) 0.0098(3) 0.0086(3)
F1 0.0483(18) 0.0357(16) 0.0280(15) 0.0031(12) 0.0044(13) -0.0126(14)
F2 0.0511(18) 0.0326(16) 0.0254(14) -0.0032(12) 0.0097(13) -0.0085(14)
F3 0.048(2) 0.063(2) 0.046(2) -0.0288(18) -0.0057(16) 0.0219(18)
F4 0.0363(17) 0.057(2) 0.0435(18) -0.0202(16) 0.0086(14) 0.0055(15)
O1 0.0279(16) 0.0254(16) 0.0227(15) -0.0022(12) 0.0093(13) 0.0088(13)
N1 0.0221(17) 0.0189(17) 0.0158(15) 0.0027(13) 0.0061(13) 0.0045(13)
N2 0.0288(19) 0.0198(17) 0.0150(16) 0.0021(13) 0.0107(14) 0.0058(14)
C1 0.024(2) 0.023(2) 0.0131(17) 0.0025(15) 0.0034(15) 0.0056(16)
C2 0.025(2) 0.023(2) 0.020(2) 0.0011(16) 0.0093(16) 0.0034(17)
C3 0.027(2) 0.026(2) 0.0185(19) 0.0039(16) 0.0115(16) 0.0040(17)
C4 0.0218(19) 0.021(2) 0.0140(17) 0.0016(15) 0.0058(15) 0.0048(16)
C5 0.023(2) 0.0191(19) 0.0163(18) 0.0031(15) 0.0068(15) 0.0021(16)
C6 0.023(2) 0.0179(19) 0.0159(18) 0.0038(15) 0.0059(15) 0.0052(15)
C7 0.030(2) 0.020(2) 0.019(2) 0.0051(16) 0.0075(17) 0.0072(17)
C8 0.037(2) 0.021(2) 0.022(2) 0.0035(16) 0.0119(18) 0.0099(18)
C9 0.030(2) 0.019(2) 0.0177(19) 0.0016(15) 0.0093(16) 0.0059(17)
C10 0.029(2) 0.0177(19) 0.0172(19) 0.0019(15) 0.0085(16) 0.0076(17)
C11 0.0204(19) 0.024(2) 0.0159(18) 0.0055(15) 0.0078(15) 0.0053(16)
C12 0.030(2) 0.028(2) 0.023(2) 0.0060(17) 0.0071(17) 0.0053(18)
C13 0.028(2) 0.030(2) 0.032(2) 0.0117(19) 0.0140(19) 0.0027(19)
C14 0.034(3) 0.042(3) 0.024(2) 0.018(2) 0.0148(19) 0.013(2)
C15 0.034(2) 0.041(3) 0.018(2) 0.0070(19) 0.0091(18) 0.006(2)
C16 0.032(2) 0.026(2) 0.021(2) 0.0025(17) 0.0092(17) 0.0052(18)
C17 0.028(2) 0.025(2) 0.0164(18) 0.0049(16) 0.0100(16) 0.0126(17)
C18 0.043(3) 0.034(3) 0.022(2) -0.0017(19) 0.004(2) 0.016(2)
C19 0.048(3) 0.035(3) 0.037(3) -0.008(2) 0.010(2) 0.017(2)
C20 0.056(4) 0.040(3) 0.041(3) 0.013(2) 0.026(3) 0.031(3)
C21 0.026(2) 0.047(3) 0.030(2) 0.012(2) 0.0086(19) 0.018(2)
C22 0.031(2) 0.033(2) 0.020(2) 0.0030(18) 0.0078(17) 0.011(2)
C23 0.030(2) 0.024(2) 0.032(2) -0.0030(18) 0.0106(19) 0.0059(18)
C24 0.032(2) 0.034(3) 0.030(2) -0.008(2) 0.009(2) 0.001(2)
C25 0.029(2) 0.030(2) 0.028(2) 0.0002(18) 0.0099(18) 0.0036(19)
C26 0.028(2) 0.032(2) 0.031(2) -0.0029(19) 0.0077(19) 0.0108(19)
Sb1 0.0201(2) 0.0241(2) 0.0241(2) 0.000 0.00914(15) 0.000
F5 0.148(5) 0.0272(18) 0.070(3) 0.0021(18) 0.062(3) 0.013(2)
F8 0.076(4) 0.048(3) 0.033(2) 0.000 0.021(2) 0.000
F7 0.022(2) 0.123(6) 0.079(4) 0.000 0.005(3) 0.000
F6 0.098(5) 0.052(3) 0.027(2) 0.000 0.020(3) 0.000
F9 0.026(3) 0.155(7) 0.101(5) 0.000 0.020(3) 0.000
O1S 0.050(3) 0.036(2) 0.086(3) 0.003(2) 0.031(2) 0.0055(19)
C1S 0.037(3) 0.033(3) 0.049(3) 0.003(2) 0.012(2) -0.001(2)
C2S 0.042(3) 0.042(3) 0.045(3) 0.003(3) 0.014(3) 0.004(2)
C3S 0.036(3) 0.034(3) 0.058(4) -0.001(3) 0.007(3) -0.003(2)
C4S 0.066(4) 0.035(3) 0.076(5) 0.002(3) 0.039(4) -0.005(3)

loop_
_atom_type_symbol
_atom_type_description
_atom_type_scat_dispersion_real
_atom_type_scat_dispersion_imag
_atom_type_scat_source
C C 0.0033 0.0016 'International Tables Vol C Tables 4.2.6.8 and 6.1.1.4'
H H 0.0000 0.0000 'International Tables Vol C Tables 4.2.6.8 and 6.1.1.4'
N N 0.0061 0.0033 'International Tables Vol C Tables 4.2.6.8 and 6.1.1.4'
O O 0.0106 0.0060 'International Tables Vol C Tables 4.2.6.8 and 6.1.1.4'
F F 0.0171 0.0103 'International Tables Vol C Tables 4.2.6.8 and 6.1.1.4'
Fe Fe 0.3463 0.8444 'International Tables Vol C Tables 4.2.6.8 and 6.1.1.4'
Sb Sb -0.5866 1.5461 'International Tables Vol C Tables 4.2.6.8 and 6.1.1.4'

loop_
_exptl_crystal_face_index_h
_exptl_crystal_face_index_k
_exptl_crystal_face_index_l
_exptl_crystal_face_perp_dist
-9.00 10.00 -9.00 0.0726
-11.00 6.00 13.00 0.4381
11.00 -3.00 -13.00 0.4042
8.00 31.00 -7.00 0.2525
-1.00 -41.00 0.00 0.1393
3.00 40.00 0.00 0.1572
4.00 -33.00 -9.00 0.2814
10.00 7.00 9.00 0.0822
-9.00 -15.00 -8.00 0.0827
8.00 -1.00 -15.00 0.3908
9.00 15.00 8.00 0.0857
-8.00 22.00 -8.00 0.1062
11.00 15.00 6.00 0.0920
4.00 17.00 -15.00 0.3134
0.00 41.00 1.00 0.1971
-4.00 8.00 16.00 0.3974
11.00 -24.00 -4.00 0.2886
-10.00 -16.00 12.00 0.4114

loop_
_geom_angle_atom_site_label_1
_geom_angle_atom_site_label_2
_geom_angle_atom_site_label_3
_geom_angle
_geom_angle_site_symmetry_1
_geom_angle_site_symmetry_3
_geom_angle_publ_flag
N2 Fe1 N2 179.999(1) . 3_676 ?
N2 Fe1 N1 89.40(14) . 3_676 ?
N2 Fe1 N1 90.60(14) 3_676 3_676 ?
N2 Fe1 N1 90.60(14) . . ?
N2 Fe1 N1 89.40(14) 3_676 . ?
N1 Fe1 N1 179.999(1) 3_676 . ?
N2 Fe1 O1 90.74(14) . . ?
N2 Fe1 O1 89.26(14) 3_676 . ?
N1 Fe1 O1 90.77(13) 3_676 . ?
N1 Fe1 O1 89.23(13) . . ?
N2 Fe1 O1 89.26(14) . 3_676 ?
N2 Fe1 O1 90.74(14) 3_676 3_676 ?
N1 Fe1 O1 89.23(13) 3_676 3_676 ?
N1 Fe1 O1 90.77(13) . 3_676 ?
O1 Fe1 O1 180.00(15) . 3_676 ?
C23 O1 C26 109.1(3) . . ?
C23 O1 Fe1 125.6(3) . . ?
C26 O1 Fe1 123.4(3) . . ?
C4 N1 C1 106.0(3) . . ?
C4 N1 Fe1 126.5(3) . . ?
C1 N1 Fe1 127.5(3) . . ?
C9 N2 C6 105.7(3) . . ?
C9 N2 Fe1 127.5(3) . . ?
C6 N2 Fe1 126.4(3) . . ?
N1 C1 C10 125.2(4) . 3_676 ?
N1 C1 C2 110.2(4) . . ?
C10 C1 C2 124.6(4) 3_676 . ?
C3 C2 C1 106.9(4) . . ?
C3 C2 H2A 126.6 . . ?
C1 C2 H2A 126.6 . . ?
C2 C3 C4 106.7(4) . . ?
C2 C3 H3A 126.6 . . ?
C4 C3 H3A 126.6 . . ?
N1 C4 C5 125.4(4) . . ?
N1 C4 C3 110.2(4) . . ?
C5 C4 C3 124.4(4) . . ?
C6 C5 C4 125.6(4) . . ?
C6 C5 C11 117.2(4) . . ?
C4 C5 C11 117.2(4) . . ?
N2 C6 C5 125.3(4) . . ?
N2 C6 C7 110.1(3) . . ?
C5 C6 C7 124.6(4) . . ?
C8 C7 C6 107.1(4) . . ?
C8 C7 H7A 126.5 . . ?
C6 C7 H7A 126.5 . . ?
C7 C8 C9 106.8(4) . . ?
C7 C8 H8A 126.6 . . ?
C9 C8 H8A 126.6 . . ?
N2 C9 C10 125.6(4) . . ?
N2 C9 C8 110.3(4) . . ?
C10 C9 C8 123.9(4) . . ?
C1 C10 C9 124.6(4) 3_676 . ?
C1 C10 C17 117.3(4) 3_676 . ?
C9 C10 C17 118.1(4) . . ?
C12 C11 C16 115.2(4) . . ?
C12 C11 C5 124.3(4) . . ?
C16 C11 C5 120.5(4) . . ?
F1 C12 C11 117.3(4) . . ?
F1 C12 C13 118.7(4) . . ?
C11 C12 C13 124.0(5) . . ?
C14 C13 C12 118.0(5) . . ?
C14 C13 H13A 121.0 . . ?
C12 C13 H13A 121.0 . . ?
C13 C14 C15 120.9(4) . . ?
C13 C14 H14A 119.6 . . ?
C15 C14 H14A 119.6 . . ?
C14 C15 C16 118.7(5) . . ?
C14 C15 H15A 120.6 . . ?
C16 C15 H15A 120.6 . . ?
F2 C16 C15 119.1(4) . . ?
F2 C16 C11 117.8(4) . . ?
C15 C16 C11 123.1(5) . . ?
C18 C17 C22 115.4(4) . . ?
C18 C17 C10 123.3(4) . . ?
C22 C17 C10 121.3(4) . . ?
F3 C18 C19 119.2(5) . . ?
F3 C18 C17 117.2(4) . . ?
C19 C18 C17 123.5(5) . . ?
C20 C19 C18 118.2(5) . . ?
C20 C19 H19A 120.9 . . ?
C18 C19 H19A 120.9 . . ?
C21 C20 C19 121.3(5) . . ?
C21 C20 H20A 119.3 . . ?
C19 C20 H20A 119.3 . . ?
C20 C21 C22 118.2(5) . . ?
C20 C21 H21A 120.9 . . ?
C22 C21 H21A 120.9 . . ?
F4 C22 C21 119.2(5) . . ?
F4 C22 C17 117.5(4) . . ?
C21 C22 C17 123.3(5) . . ?
O1 C23 C24 104.6(4) . . ?
O1 C23 H23A 110.8 . . ?
C24 C23 H23A 110.8 . . ?
O1 C23 H23B 110.8 . . ?
C24 C23 H23B 110.8 . . ?
H23A C23 H23B 108.9 . . ?
C23 C24 C25 102.4(4) . . ?
C23 C24 H24A 111.3 . . ?
C25 C24 H24A 111.3 . . ?
C23 C24 H24B 111.3 . . ?
C25 C24 H24B 111.3 . . ?
H24A C24 H24B 109.2 . . ?
C26 C25 C24 103.3(4) . . ?
C26 C25 H25A 111.1 . . ?
C24 C25 H25A 111.1 . . ?
C26 C25 H25B 111.1 . . ?
C24 C25 H25B 111.1 . . ?
H25A C25 H25B 109.1 . . ?
O1 C26 C25 105.4(4) . . ?
O1 C26 H26A 110.7 . . ?
C25 C26 H26A 110.7 . . ?
O1 C26 H26B 110.7 . . ?
C25 C26 H26B 110.7 . . ?
H26A C26 H26B 108.8 . . ?
F9 Sb1 F7 179.7(3) . . ?
F9 Sb1 F5 89.90(17) . . ?
F7 Sb1 F5 90.10(17) . . ?
F9 Sb1 F5 89.90(17) . 4_575 ?
F7 Sb1 F5 90.10(17) . 4_575 ?
F5 Sb1 F5 179.1(3) . 4_575 ?
F9 Sb1 F6 87.0(3) . . ?
F7 Sb1 F6 92.8(3) . . ?
F5 Sb1 F6 90.42(13) . . ?
F5 Sb1 F6 90.42(13) 4_575 . ?
F9 Sb1 F8 93.3(3) . . ?
F7 Sb1 F8 87.0(3) . . ?
F5 Sb1 F8 89.58(13) . . ?
F5 Sb1 F8 89.58(13) 4_575 . ?
F6 Sb1 F8 179.8(3) . . ?
C1S O1S C4S 106.9(5) . . ?
O1S C1S C2S 106.2(5) . . ?
O1S C1S H1SA 110.5 . . ?
C2S C1S H1SA 110.5 . . ?
O1S C1S H1SB 110.5 . . ?
C2S C1S H1SB 110.5 . . ?
H1SA C1S H1SB 108.7 . . ?
C1S C2S C3S 102.2(5) . . ?
C1S C2S H2SA 111.3 . . ?
C3S C2S H2SA 111.3 . . ?
C1S C2S H2SB 111.3 . . ?
C3S C2S H2SB 111.3 . . ?
H2SA C2S H2SB 109.2 . . ?
C4S C3S C2S 103.9(5) . . ?
C4S C3S H3SA 111.0 . . ?
C2S C3S H3SA 111.0 . . ?
C4S C3S H3SB 111.0 . . ?
C2S C3S H3SB 111.0 . . ?
H3SA C3S H3SB 109.0 . . ?
O1S C4S C3S 109.5(5) . . ?
O1S C4S H4SA 109.8 . . ?
C3S C4S H4SA 109.8 . . ?
O1S C4S H4SB 109.8 . . ?
C3S C4S H4SB 109.8 . . ?
H4SA C4S H4SB 108.2 . . ?

loop_
_geom_bond_atom_site_label_1
_geom_bond_atom_site_label_2
_geom_bond_distance
_geom_bond_site_symmetry_2
_geom_bond_publ_flag
Fe1 N2 2.021(3) . ?
Fe1 N2 2.021(3) 3_676 ?
Fe1 N1 2.033(3) 3_676 ?
Fe1 N1 2.033(3) . ?
Fe1 O1 2.131(3) . ?
Fe1 O1 2.131(3) 3_676 ?
F1 C12 1.353(6) . ?
F2 C16 1.360(6) . ?
F3 C18 1.349(6) . ?
F4 C22 1.351(6) . ?
O1 C23 1.458(5) . ?
O1 C26 1.478(5) . ?
N1 C4 1.374(5) . ?
N1 C1 1.378(5) . ?
N2 C9 1.376(5) . ?
N2 C6 1.387(5) . ?
C1 C10 1.399(6) 3_676 ?
C1 C2 1.433(6) . ?
C2 C3 1.367(6) . ?
C2 H2A 0.9500 . ?
C3 C4 1.439(6) . ?
C3 H3A 0.9500 . ?
C4 C5 1.400(6) . ?
C5 C6 1.397(6) . ?
C5 C11 1.495(5) . ?
C6 C7 1.436(6) . ?
C7 C8 1.364(6) . ?
C7 H7A 0.9500 . ?
C8 C9 1.441(6) . ?
C8 H8A 0.9500 . ?
C9 C10 1.403(6) . ?
C10 C1 1.400(6) 3_676 ?
C10 C17 1.499(6) . ?
C11 C12 1.375(6) . ?
C11 C16 1.388(6) . ?
C12 C13 1.384(6) . ?
C13 C14 1.374(7) . ?
C13 H13A 0.9500 . ?
C14 C15 1.374(8) . ?
C14 H14A 0.9500 . ?
C15 C16 1.380(6) . ?
C15 H15A 0.9500 . ?
C17 C18 1.380(6) . ?
C17 C22 1.393(7) . ?
C18 C19 1.379(7) . ?
C19 C20 1.376(9) . ?
C19 H19A 0.9500 . ?
C20 C21 1.376(8) . ?
C20 H20A 0.9500 . ?
C21 C22 1.377(6) . ?
C21 H21A 0.9500 . ?
C23 C24 1.502(7) . ?
C23 H23A 0.9900 . ?
C23 H23B 0.9900 . ?
C24 C25 1.524(6) . ?
C24 H24A 0.9900 . ?
C24 H24B 0.9900 . ?
C25 C26 1.518(7) . ?
C25 H25A 0.9900 . ?
C25 H25B 0.9900 . ?
C26 H26A 0.9900 . ?
C26 H26B 0.9900 . ?
Sb1 F9 1.843(5) . ?
Sb1 F7 1.843(5) . ?
Sb1 F5 1.851(4) . ?
Sb1 F5 1.851(4) 4_575 ?
Sb1 F6 1.857(5) . ?
Sb1 F8 1.863(5) . ?
O1S C1S 1.399(7) . ?
O1S C4S 1.412(7) . ?
C1S C2S 1.507(8) . ?
C1S H1SA 0.9900 . ?
C1S H1SB 0.9900 . ?
C2S C3S 1.522(8) . ?
C2S H2SA 0.9900 . ?
C2S H2SB 0.9900 . ?
C3S C4S 1.483(9) . ?
C3S H3SA 0.9900 . ?
C3S H3SB 0.9900 . ?
C4S H4SA 0.9900 . ?
C4S H4SB 0.9900 . ?

loop_
_geom_torsion_atom_site_label_1
_geom_torsion_atom_site_label_2
_geom_torsion_atom_site_label_3
_geom_torsion_atom_site_label_4
_geom_torsion
_geom_torsion_site_symmetry_1
_geom_torsion_site_symmetry_2
_geom_torsion_site_symmetry_3
_geom_torsion_site_symmetry_4
_geom_torsion_publ_flag
N2 Fe1 O1 C23 -49.6(3) . . . . ?
N2 Fe1 O1 C23 130.4(3) 3_676 . . . ?
N1 Fe1 O1 C23 39.8(3) 3_676 . . . ?
N1 Fe1 O1 C23 -140.2(3) . . . . ?
N2 Fe1 O1 C26 147.7(3) . . . . ?
N2 Fe1 O1 C26 -32.3(3) 3_676 . . . ?
N1 Fe1 O1 C26 -122.9(3) 3_676 . . . ?
N1 Fe1 O1 C26 57.1(3) . . . . ?
N2 Fe1 N1 C4 3.0(4) . . . . ?
N2 Fe1 N1 C4 -177.0(4) 3_676 . . . ?
O1 Fe1 N1 C4 93.7(4) . . . . ?
O1 Fe1 N1 C4 -86.3(4) 3_676 . . . ?
N2 Fe1 N1 C1 -176.4(4) . . . . ?
N2 Fe1 N1 C1 3.6(4) 3_676 . . . ?
O1 Fe1 N1 C1 -85.6(4) . . . . ?
O1 Fe1 N1 C1 94.4(4) 3_676 . . . ?
N1 Fe1 N2 C9 3.5(4) 3_676 . . . ?
N1 Fe1 N2 C9 -176.5(4) . . . . ?
O1 Fe1 N2 C9 94.2(4) . . . . ?
O1 Fe1 N2 C9 -85.8(4) 3_676 . . . ?
N1 Fe1 N2 C6 175.6(4) 3_676 . . . ?
N1 Fe1 N2 C6 -4.4(4) . . . . ?
O1 Fe1 N2 C6 -93.7(4) . . . . ?
O1 Fe1 N2 C6 86.3(4) 3_676 . . . ?
C4 N1 C1 C10 178.6(4) . . . 3_676 ?
Fe1 N1 C1 C10 -1.9(6) . . . 3_676 ?
C4 N1 C1 C2 -0.5(5) . . . . ?
Fe1 N1 C1 C2 179.0(3) . . . . ?
N1 C1 C2 C3 1.2(5) . . . . ?
C10 C1 C2 C3 -177.9(4) 3_676 . . . ?
C1 C2 C3 C4 -1.4(5) . . . . ?
C1 N1 C4 C5 179.4(4) . . . . ?
Fe1 N1 C4 C5 -0.1(6) . . . . ?
C1 N1 C4 C3 -0.4(5) . . . . ?
Fe1 N1 C4 C3 -179.8(3) . . . . ?
C2 C3 C4 N1 1.1(5) . . . . ?
C2 C3 C4 C5 -178.6(4) . . . . ?
N1 C4 C5 C6 -3.0(7) . . . . ?
C3 C4 C5 C6 176.7(4) . . . . ?
N1 C4 C5 C11 174.7(4) . . . . ?
C3 C4 C5 C11 -5.6(6) . . . . ?
C9 N2 C6 C5 176.7(4) . . . . ?
Fe1 N2 C6 C5 3.2(6) . . . . ?
C9 N2 C6 C7 -1.2(5) . . . . ?
Fe1 N2 C6 C7 -174.7(3) . . . . ?
C4 C5 C6 N2 1.3(7) . . . . ?
C11 C5 C6 N2 -176.4(4) . . . . ?
C4 C5 C6 C7 178.9(4) . . . . ?
C11 C5 C6 C7 1.2(7) . . . . ?
N2 C6 C7 C8 0.9(5) . . . . ?
C5 C6 C7 C8 -177.0(4) . . . . ?
C6 C7 C8 C9 -0.2(5) . . . . ?
C6 N2 C9 C10 -175.0(4) . . . . ?
Fe1 N2 C9 C10 -1.6(7) . . . . ?
C6 N2 C9 C8 1.0(5) . . . . ?
Fe1 N2 C9 C8 174.4(3) . . . . ?
C7 C8 C9 N2 -0.5(6) . . . . ?
C7 C8 C9 C10 175.6(4) . . . . ?
N2 C9 C10 C1 -1.8(8) . . . 3_676 ?
C8 C9 C10 C1 -177.3(4) . . . 3_676 ?
N2 C9 C10 C17 175.6(4) . . . . ?
C8 C9 C10 C17 0.1(7) . . . . ?
C6 C5 C11 C12 -77.0(6) . . . . ?
C4 C5 C11 C12 105.1(5) . . . . ?
C6 C5 C11 C16 103.1(5) . . . . ?
C4 C5 C11 C16 -74.9(5) . . . . ?
C16 C11 C12 F1 -179.2(4) . . . . ?
C5 C11 C12 F1 0.9(6) . . . . ?
C16 C11 C12 C13 -0.1(7) . . . . ?
C5 C11 C12 C13 -180.0(4) . . . . ?
F1 C12 C13 C14 179.4(4) . . . . ?
C11 C12 C13 C14 0.3(7) . . . . ?
C12 C13 C14 C15 -0.6(7) . . . . ?
C13 C14 C15 C16 0.8(7) . . . . ?
C14 C15 C16 F2 -179.6(4) . . . . ?
C14 C15 C16 C11 -0.6(7) . . . . ?
C12 C11 C16 F2 179.3(4) . . . . ?
C5 C11 C16 F2 -0.8(6) . . . . ?
C12 C11 C16 C15 0.2(7) . . . . ?
C5 C11 C16 C15 -179.9(4) . . . . ?
C1 C10 C17 C18 -84.1(6) 3_676 . . . ?
C9 C10 C17 C18 98.4(5) . . . . ?
C1 C10 C17 C22 95.6(5) 3_676 . . . ?
C9 C10 C17 C22 -81.9(6) . . . . ?
C22 C17 C18 F3 -178.9(4) . . . . ?
C10 C17 C18 F3 0.8(7) . . . . ?
C22 C17 C18 C19 0.9(8) . . . . ?
C10 C17 C18 C19 -179.4(5) . . . . ?
F3 C18 C19 C20 179.9(5) . . . . ?
C17 C18 C19 C20 0.1(9) . . . . ?
C18 C19 C20 C21 -1.0(9) . . . . ?
C19 C20 C21 C22 0.8(8) . . . . ?
C20 C21 C22 F4 -179.0(5) . . . . ?
C20 C21 C22 C17 0.3(8) . . . . ?
C18 C17 C22 F4 178.2(4) . . . . ?
C10 C17 C22 F4 -1.5(7) . . . . ?
C18 C17 C22 C21 -1.1(7) . . . . ?
C10 C17 C22 C21 179.2(4) . . . . ?
C26 O1 C23 C24 22.4(5) . . . . ?
Fe1 O1 C23 C24 -142.4(3) . . . . ?
O1 C23 C24 C25 -36.9(5) . . . . ?
C23 C24 C25 C26 37.4(5) . . . . ?
C23 O1 C26 C25 1.4(5) . . . . ?
Fe1 O1 C26 C25 166.6(3) . . . . ?
C24 C25 C26 O1 -24.2(5) . . . . ?
C4S O1S C1S C2S -32.6(7) . . . . ?
O1S C1S C2S C3S 32.9(6) . . . . ?
C1S C2S C3S C4S -20.4(7) . . . . ?
C1S O1S C4S C3S 19.1(8) . . . . ?
C2S C3S C4S O1S 2.1(8) . . . . ?

loop_
_platon_squeeze_void_nr
_platon_squeeze_void_average_x
_platon_squeeze_void_average_y
_platon_squeeze_void_average_z
_platon_squeeze_void_volume
_platon_squeeze_void_count_electrons
_platon_squeeze_void_content
1 0.093 0.250 0.332 383 -2 ' '
2 -0.144 0.750 0.667 383 -2 ' '

loop_
_diffrn_scan_number
_diffrn_scan_type
_diffrn_scan_start
_diffrn_scan_end
_diffrn_scan_width
_diffrn_scan_exptime
_diffrn_scan_omega
_diffrn_scan_theta
_diffrn_scan_kappa
_diffrn_scan_phi
_diffrn_scan_omega1
_diffrn_scan_theta1
_diffrn_scan_frames
1 omega -1.00 51.00 1.00 5.00 - 26.12 45.00 240.00 0.00 0.00 52
2 omega -51.00 -14.00 1.00 5.00 - 26.12 153.00 118.00 0.00 0.00 37
3 omega 0.00 46.00 1.00 5.00 - 26.12 -129.00 90.00 0.00 0.00 46
4 omega -51.00 -14.00 1.00 5.00 - 26.12 153.00 -76.00 0.00 0.00 37
5 omega 47.00 99.00 1.00 5.00 - 26.12 45.00 0.00 0.00 0.00 52
6 omega 42.00 88.00 1.00 5.00 - 26.12 -129.00 90.00 0.00 0.00 46
7 omega -99.00 -45.00 1.00 5.00 - -26.75 -75.00 120.00 0.00 0.00 54
8 omega -61.00 -14.00 1.00 5.00 - -26.75 153.00 103.00 0.00 0.00 47
9 omega -49.00 5.00 1.00 5.00 - -26.75 -75.00 120.00 0.00 0.00 54
10 phi 28.00 92.00 1.00 5.00 -40.00 -26.75 0.00 - 0.00 0.00 64
11 phi -2.00 62.00 1.00 5.00 40.00 26.12 0.00 - 0.00 0.00 64
12 phi -92.00 -29.00 1.00 5.00 40.00 26.12 0.00 - 0.00 0.00 63
13 phi -62.00 -14.00 1.00 5.00 -40.00 -26.75 0.00 - 0.00 0.00 48
